data_7713298
loop_
_publ_author_name
'Bonnin, Maxime A.'
'Feldmann, Claus'

_publ_section_title
;
 Oxychloridoselenites(IV) with cubane-derived anions and stepwise
 chlorine-to-oxygen exchange.
;
_journal_name_full 'Dalton transactions (Cambridge, England : 2003)'
_journal_paper_doi 10.1039/d3dt01424j
_journal_year 2023
_chemical_formula_moiety 'Cl4 O Se, 2(C8 H15 N2)'
_chemical_formula_sum 'C16 H30 Cl4 N4 O Se'
_chemical_formula_weight 515.20
_space_group_crystal_system triclinic
_space_group_IT_number 1
_space_group_name_Hall 'P 1'
_space_group_name_H-M_alt 'P 1'
_atom_sites_solution_hydrogens geom
_audit_creation_date 2023-04-25
_audit_creation_method
;
Olex2 1.3
(compiled 2020.11.12 svn.r5f609507 for OlexSys, GUI svn.r6408)
;
_audit_update_record
;
2023-04-26 deposited with the CCDC.	2023-06-12 downloaded from the CCDC.
;
_cell_angle_alpha 73.69(3)
_cell_angle_beta 72.73(3)
_cell_angle_gamma 63.57(3)
_cell_formula_units_Z 1
_cell_length_a 8.570(4)
_cell_length_b 8.857(4)
_cell_length_c 9.228(4)
_cell_measurement_reflns_used 2363
_cell_measurement_temperature 213
_cell_measurement_theta_max 21.94
_cell_measurement_theta_min 2.27
_cell_volume 589.8(5)
_computing_cell_refinement 'STOE X-Area'
_computing_data_collection 'STOE X-Area'
_computing_data_reduction 'STOE X-Area'
_computing_molecular_graphics 'Olex2 1.3 (Dolomanov et al., 2009)'
_computing_publication_material 'Olex2 1.3 (Dolomanov et al., 2009)'
_computing_structure_refinement 'SHELXL 2018/3 (Sheldrick, 2015)'
_computing_structure_solution 'SHELXT  (Sheldrick, 2015)'
_diffrn_ambient_temperature 213.0
_diffrn_detector_area_resol_mean 6.67
_diffrn_detector_type 'STOE Imaging Plate'
_diffrn_measured_fraction_theta_full 1.000
_diffrn_measured_fraction_theta_max 1.000
_diffrn_measurement_details
;
 432 frames, detector distance = 100 mm
;
_diffrn_measurement_device '2-circle diffractometer'
_diffrn_measurement_device_type 'STOE IPDS II'
_diffrn_measurement_method 'rotation method, \w scans'
_diffrn_radiation_type MoK\a
_diffrn_radiation_wavelength 0.71073
_diffrn_reflns_av_R_equivalents 0.0810
_diffrn_reflns_av_unetI/netI 0.2234
_diffrn_reflns_Laue_measured_fraction_full 1.000
_diffrn_reflns_Laue_measured_fraction_max 1.000
_diffrn_reflns_limit_h_max 10
_diffrn_reflns_limit_h_min -10
_diffrn_reflns_limit_k_max 10
_diffrn_reflns_limit_k_min -10
_diffrn_reflns_limit_l_max 10
_diffrn_reflns_limit_l_min -10
_diffrn_reflns_number 7614
_diffrn_reflns_point_group_measured_fraction_full 0.954
_diffrn_reflns_point_group_measured_fraction_max 0.954
_diffrn_reflns_theta_full 24.993
_diffrn_reflns_theta_max 24.993
_diffrn_reflns_theta_min 2.347
_exptl_absorpt_coefficient_mu 2.057
_exptl_absorpt_correction_T_max 0.8483
_exptl_absorpt_correction_T_min 0.4542
_exptl_absorpt_correction_type multi-scan
_exptl_absorpt_process_details
;
STOE LANA, absorption correction by scaling of reflection intensities.
J. Koziskova, F. Hahn, J. Richter, J. Kozisek, "Comparison of different
absorption corrections on the model structure of tetrakis(\m~2~-acetato)-
diaqua-di-copper(II)", Acta Chimica Slovaca, vol. 9, no. 2, 2016, pp. 136 - 140.
Afterwards a spherical absorption correction was performed within STOE LANA.
;
_exptl_crystal_colour colourless
_exptl_crystal_colour_primary colourless
_exptl_crystal_density_diffrn 1.450
_exptl_crystal_density_method 'not measured'
_exptl_crystal_description irregular
_exptl_crystal_F_000 264
_exptl_crystal_size_max 0.08
_exptl_crystal_size_mid 0.07
_exptl_crystal_size_min 0.04
_refine_diff_density_max 0.229
_refine_diff_density_min -0.293
_refine_diff_density_rms 0.062
_refine_ls_abs_structure_details
;
 Refined as an inversion twin.
;
_refine_ls_abs_structure_Flack 0.40(3)
_refine_ls_extinction_method none
_refine_ls_goodness_of_fit_ref 0.608
_refine_ls_hydrogen_treatment constr
_refine_ls_matrix_type full
_refine_ls_number_parameters 240
_refine_ls_number_reflns 3970
_refine_ls_number_restraints 579
_refine_ls_restrained_S_all 0.631
_refine_ls_R_factor_all 0.1160
_refine_ls_R_factor_gt 0.0404
_refine_ls_shift/su_max 0.002
_refine_ls_shift/su_mean 0.000
_refine_ls_structure_factor_coef Fsqd
_refine_ls_weighting_details 'w=1/[\s^2^(Fo^2^)+(0.0236P)^2^] where P=(Fo^2^+2Fc^2^)/3'
_refine_ls_weighting_scheme calc
_refine_ls_wR_factor_gt 0.0728
_refine_ls_wR_factor_ref 0.0867
_reflns_Friedel_coverage 0.909
_reflns_Friedel_fraction_full 0.909
_reflns_Friedel_fraction_max 0.909
_reflns_number_gt 1406
_reflns_number_total 3970
_reflns_threshold_expression 'I > 2\s(I)'
_cod_data_source_file d3dt01424j2.cif
_cod_data_source_block 6
_cod_original_cell_volume 589.9(5)
_cod_database_code 7713298
_shelx_shelxl_version_number 2018/3
_shelx_space_group_comment
;
The symmetry employed for this shelxl refinement is uniquely defined
by the following loop, which should always be used as a source of
symmetry information in preference to the above space-group names.
They are only intended as comments.
;
_shelx_estimated_absorpt_t_max 0.922
_shelx_estimated_absorpt_t_min 0.853
_olex2_refinement_description
;
1. Twinned data refinement
 Scales: 0.60(3)
 0.40(3)
2. Fixed Uiso
 At 1.2 times of:
  All C(H) groups, All C(H,H) groups
 At 1.5 times of:
  All C(H,H,H) groups
3. Uiso/Uaniso restraints and constraints
N2 \\sim N1 \\sim C4 \\sim C2 \\sim C1 \\sim H4 \\sim C3 \\sim H2 \\sim H1A
\\sim H1B \\sim H1C \\sim C5 \\sim H3 \\sim H5A \\sim H5B \\sim C6 \\sim H6A
\\sim H6B \\sim C7 \\sim C8 \\sim H7A \\sim H7B \\sim H8A \\sim H8B \\sim H8C
\\sim C15 \\sim N3 \\sim C10 \\sim C9 \\sim C12 \\sim H10 \\sim C11 \\sim H9A
\\sim H9B \\sim H9C \\sim N4 \\sim H12 \\sim H11 \\sim C13 \\sim C14 \\sim H13A
\\sim H13B \\sim H14A \\sim H14B \\sim H15A \\sim H15B \\sim C16 \\sim H16A
\\sim H16B \\sim H16C: within 2A with sigma of 0.04 and sigma for terminal
atoms of 0.08 within 2A
4. Rigid body (RIGU) restrains
 C15, N3, C10, C9, C12, H10, C11, H9A, H9B, H9C, N4, H12, H11, C13, C14, H13A,
 H13B, H14A, H14B, H15A, H15B, C16, H16A, H16B, H16C, C5, N1, C4, C2, C1, H4,
 N2, C3, H2, H1A, H1B, H1C, H3, H5A, H5B, C6, H6A, H6B, C7, C8, H7A, H7B, H8A,
 H8B, H8C
 with sigma for 1-2 distances of 0.004 and sigma for 1-3 distances of 0.004
5.a Secondary CH2 refined with riding coordinates:
 C14(H14A,H14B), C13(H13A,H13B), C5(H5A,H5B), C15(H15A,H15B), C6(H6A,H6B),
 C7(H7A,H7B)
5.b Aromatic/amide H refined with riding coordinates:
 C4(H4), C3(H3), C10(H10), C11(H11), C2(H2), C12(H12)
5.c Idealised Me refined as rotating group:
 C9(H9A,H9B,H9C), C1(H1A,H1B,H1C), C8(H8A,H8B,H8C), C16(H16A,H16B,H16C)
;
_olex2_submission_special_instructions 'No special instructions were received'

loop_
_space_group_symop_operation_xyz
'x, y, z'

loop_
_atom_site_label
_atom_site_type_symbol
_atom_site_fract_x
_atom_site_fract_y
_atom_site_fract_z
_atom_site_U_iso_or_equiv
_atom_site_adp_type
_atom_site_occupancy
_atom_site_site_symmetry_order
_atom_site_calc_flag
_atom_site_refinement_flags_posn
_atom_site_refinement_flags_adp
_atom_site_refinement_flags_occupancy
_atom_site_disorder_assembly
_atom_site_disorder_group
Se1 Se 0.5398(4) 0.4254(3) 0.1747(3) 0.0713(5) Uani 1 1 d . . . . .
Cl1 Cl 0.7111(8) 0.2062(6) 0.3683(5) 0.0808(18) Uani 1 1 d . . . . .
Cl2 Cl 0.2793(8) 0.3408(7) 0.3021(6) 0.0928(19) Uani 1 1 d . . . . .
Cl4 Cl 0.8100(7) 0.4623(6) 0.0254(6) 0.0916(18) Uani 1 1 d . . . . .
Cl3 Cl 0.3776(8) 0.6153(7) -0.0305(6) 0.097(2) Uani 1 1 d . . . . .
N1 N 0.774(2) 0.5135(19) 0.5720(18) 0.069(4) Uani 1 1 d . U . . .
N3 N 1.251(2) 0.1378(19) 0.9589(16) 0.074(4) Uani 1 1 d . U . . .
N4 N 1.295(2) 0.326(2) 0.7596(18) 0.071(4) Uani 1 1 d . U . . .
C4 C 0.803(3) 0.556(3) 0.418(2) 0.094(6) Uani 1 1 d . U . . .
H4 H 0.847642 0.479207 0.348332 0.112 Uiso 1 1 calc R U . . .
O1 O 0.4779(13) 0.5909(10) 0.2718(9) 0.092(3) Uani 1 1 d . . . . .
C3 C 0.703(2) 0.7860(19) 0.5124(17) 0.073(5) Uani 1 1 d . U . . .
H3 H 0.661781 0.902246 0.517939 0.088 Uiso 1 1 calc R U . . .
C10 C 1.273(2) 0.075(2) 0.8323(17) 0.079(5) Uani 1 1 d . U . . .
H10 H 1.266330 -0.028119 0.831436 0.094 Uiso 1 1 calc R U . . .
C11 C 1.308(3) 0.188(2) 0.708(2) 0.089(6) Uani 1 1 d . U . . .
H11 H 1.335595 0.175531 0.604228 0.107 Uiso 1 1 calc R U . . .
C9 C 1.205(3) 0.064(2) 1.1108(14) 0.083(5) Uani 1 1 d . U . . .
H9A H 1.077031 0.109729 1.143716 0.124 Uiso 1 1 calc R U . . .
H9B H 1.257298 0.089587 1.176266 0.124 Uiso 1 1 calc R U . . .
H9C H 1.250234 -0.059186 1.118485 0.124 Uiso 1 1 calc R U . . .
C14 C 1.138(3) 0.6145(19) 0.628(2) 0.111(5) Uani 1 1 d . U . . .
H14A H 1.065039 0.650456 0.725905 0.133 Uiso 1 1 calc R U . . .
H14B H 1.077655 0.563652 0.592840 0.133 Uiso 1 1 calc R U . . .
C2 C 0.717(3) 0.658(2) 0.630(2) 0.080(5) Uani 1 1 d . U . . .
H2 H 0.692454 0.664992 0.734618 0.097 Uiso 1 1 calc R U . . .
C13 C 1.311(3) 0.479(2) 0.658(2) 0.083(5) Uani 1 1 d . U . . .
H13A H 1.389133 0.447523 0.559852 0.099 Uiso 1 1 calc R U . . .
H13B H 1.367161 0.523795 0.704078 0.099 Uiso 1 1 calc R U . . .
N2 N 0.759(3) 0.717(2) 0.3801(19) 0.111(6) Uani 1 1 d . U . . .
C12 C 1.259(3) 0.294(2) 0.908(2) 0.069(5) Uani 1 1 d . U . . .
H12 H 1.239895 0.368863 0.971596 0.083 Uiso 1 1 calc R U . . .
C1 C 0.816(3) 0.337(2) 0.653(2) 0.116(8) Uani 1 1 d . U . . .
H1A H 0.710059 0.327563 0.722557 0.175 Uiso 1 1 calc R U . . .
H1B H 0.906547 0.306056 0.712002 0.175 Uiso 1 1 calc R U . . .
H1C H 0.860747 0.261404 0.579181 0.175 Uiso 1 1 calc R U . . .
C8 C 0.742(3) 0.945(3) -0.127(2) 0.152(7) Uani 1 1 d . U . . .
H8A H 0.772987 1.006801 -0.228446 0.228 Uiso 1 1 calc R U . . .
H8B H 0.613289 0.989862 -0.093735 0.228 Uiso 1 1 calc R U . . .
H8C H 0.786482 0.824551 -0.130844 0.228 Uiso 1 1 calc R U . . .
C5 C 0.702(3) 0.851(2) 0.2051(18) 0.119(5) Uani 1 1 d . U . . .
H5A H 0.654133 0.807921 0.148958 0.143 Uiso 1 1 calc R U . . .
H5B H 0.629545 0.971673 0.212910 0.143 Uiso 1 1 calc R U . . .
C15 C 1.140(3) 0.776(2) 0.510(2) 0.160(6) Uani 1 1 d . U . . .
H15A H 1.219329 0.741130 0.413213 0.191 Uiso 1 1 calc R U . . .
H15B H 1.020095 0.844760 0.488490 0.191 Uiso 1 1 calc R U . . .
C6 C 0.869(4) 0.814(3) 0.162(2) 0.165(8) Uani 1 1 d . U . . .
H6A H 0.940498 0.694581 0.147339 0.198 Uiso 1 1 calc R U . . .
H6B H 0.918651 0.847328 0.225032 0.198 Uiso 1 1 calc R U . . .
C16 C 1.193(3) 0.877(2) 0.554(2) 0.144(7) Uani 1 1 d . U . . .
H16A H 1.169302 0.985724 0.483524 0.216 Uiso 1 1 calc R U . . .
H16B H 1.319853 0.820403 0.553659 0.216 Uiso 1 1 calc R U . . .
H16C H 1.128767 0.898129 0.657487 0.216 Uiso 1 1 calc R U . . .
C7 C 0.820(3) 0.967(3) -0.019(3) 0.191(8) Uani 1 1 d . U . . .
H7A H 0.740875 1.079135 0.011528 0.229 Uiso 1 1 calc R U . . .
H7B H 0.931827 0.977068 -0.076970 0.229 Uiso 1 1 calc R U . . .

loop_
_atom_site_aniso_label
_atom_site_aniso_U_11
_atom_site_aniso_U_22
_atom_site_aniso_U_33
_atom_site_aniso_U_23
_atom_site_aniso_U_13
_atom_site_aniso_U_12
Se1 0.0833(11) 0.0690(9) 0.0521(7) -0.0026(6) -0.0036(7) -0.0326(8)
Cl1 0.113(5) 0.060(3) 0.070(4) 0.008(2) -0.032(3) -0.037(3)
Cl2 0.105(4) 0.134(4) 0.066(3) -0.011(3) -0.011(3) -0.078(4)
Cl4 0.089(4) 0.112(4) 0.077(3) 0.006(3) -0.013(3) -0.058(3)
Cl3 0.113(6) 0.097(4) 0.081(4) 0.017(3) -0.042(4) -0.047(4)
N1 0.088(12) 0.060(7) 0.062(8) -0.003(6) -0.025(8) -0.031(8)
N3 0.100(10) 0.085(8) 0.055(6) -0.016(6) -0.001(7) -0.059(8)
N4 0.079(11) 0.067(8) 0.064(8) -0.017(6) 0.011(8) -0.038(7)
C4 0.142(17) 0.079(9) 0.067(8) -0.020(7) -0.009(10) -0.052(11)
O1 0.127(9) 0.064(5) 0.096(6) -0.043(5) 0.005(6) -0.047(6)
C3 0.097(13) 0.059(8) 0.070(8) -0.011(6) -0.018(9) -0.037(9)
C10 0.112(13) 0.079(9) 0.071(8) -0.023(7) -0.017(9) -0.056(10)
C11 0.122(15) 0.086(10) 0.067(8) -0.023(7) -0.003(9) -0.053(10)
C9 0.112(14) 0.110(11) 0.052(7) -0.011(7) -0.002(8) -0.077(11)
C14 0.133(13) 0.081(9) 0.121(12) -0.027(8) -0.005(10) -0.050(8)
C2 0.117(14) 0.072(9) 0.056(8) -0.007(6) -0.012(9) -0.047(10)
C13 0.102(11) 0.084(9) 0.072(9) -0.031(7) 0.024(9) -0.060(8)
N2 0.195(16) 0.071(8) 0.075(7) -0.014(6) -0.014(9) -0.066(10)
C12 0.070(12) 0.070(9) 0.070(8) -0.032(7) 0.015(8) -0.036(9)
C1 0.17(2) 0.082(10) 0.118(15) 0.010(9) -0.083(15) -0.054(13)
C8 0.18(2) 0.160(16) 0.129(14) -0.054(12) 0.031(12) -0.098(15)
C5 0.133(13) 0.117(11) 0.116(10) -0.039(8) -0.025(10) -0.044(11)
C15 0.181(15) 0.144(12) 0.175(15) 0.009(10) -0.045(12) -0.098(12)
C6 0.130(14) 0.176(16) 0.144(13) -0.026(11) 0.037(12) -0.064(13)
C16 0.172(19) 0.168(17) 0.121(14) -0.027(12) 0.005(13) -0.113(15)
C7 0.196(17) 0.229(17) 0.146(13) -0.003(12) -0.015(12) -0.112(14)

loop_
_atom_type_symbol
_atom_type_description
_atom_type_scat_dispersion_real
_atom_type_scat_dispersion_imag
_atom_type_scat_source
C C 0.0033 0.0016 'International Tables Vol C Tables 4.2.6.8 and 6.1.1.4'
H H 0.0000 0.0000 'International Tables Vol C Tables 4.2.6.8 and 6.1.1.4'
Cl Cl 0.1484 0.1585 'International Tables Vol C Tables 4.2.6.8 and 6.1.1.4'
N N 0.0061 0.0033 'International Tables Vol C Tables 4.2.6.8 and 6.1.1.4'
O O 0.0106 0.0060 'International Tables Vol C Tables 4.2.6.8 and 6.1.1.4'
Se Se -0.0929 2.2259 'International Tables Vol C Tables 4.2.6.8 and 6.1.1.4'

loop_
_geom_angle_atom_site_label_1
_geom_angle_atom_site_label_2
_geom_angle_atom_site_label_3
_geom_angle
_geom_angle_site_symmetry_1
_geom_angle_site_symmetry_3
_geom_angle_publ_flag
Cl1 Se1 Cl2 89.7(2) . . ?
Cl4 Se1 Cl1 89.4(2) . . ?
Cl4 Se1 Cl2 169.0(2) . . ?
Cl4 Se1 Cl3 90.8(2) . . ?
Cl3 Se1 Cl1 173.6(2) . . ?
Cl3 Se1 Cl2 88.7(2) . . ?
O1 Se1 Cl1 93.4(3) . . ?
O1 Se1 Cl2 98.2(3) . . ?
O1 Se1 Cl4 92.8(3) . . ?
O1 Se1 Cl3 93.0(3) . . ?
C4 N1 C2 107.8(16) . . ?
C4 N1 C1 123.1(17) . . ?
C2 N1 C1 128.9(16) . . ?
C10 N3 C9 125.4(14) . . ?
C12 N3 C10 106.9(14) . . ?
C12 N3 C9 127.3(14) . . ?
C11 N4 C13 123.5(17) . . ?
C12 N4 C11 107.2(15) . . ?
C12 N4 C13 129.2(15) . . ?
N1 C4 H4 125.5 . . ?
N2 C4 N1 109.0(17) . . ?
N2 C4 H4 125.5 . . ?
C2 C3 H3 126.5 . . ?
C2 C3 N2 107.0(15) . . ?
N2 C3 H3 126.5 . . ?
N3 C10 H10 126.6 . . ?
C11 C10 N3 106.7(15) . . ?
C11 C10 H10 126.6 . . ?
N4 C11 H11 126.0 . . ?
C10 C11 N4 108.1(16) . . ?
C10 C11 H11 126.0 . . ?
N3 C9 H9A 109.5 . . ?
N3 C9 H9B 109.5 . . ?
N3 C9 H9C 109.5 . . ?
H9A C9 H9B 109.5 . . ?
H9A C9 H9C 109.5 . . ?
H9B C9 H9C 109.5 . . ?
H14A C14 H14B 107.2 . . ?
C13 C14 H14A 107.9 . . ?
C13 C14 H14B 107.9 . . ?
C13 C14 C15 117.7(15) . . ?
C15 C14 H14A 107.9 . . ?
C15 C14 H14B 107.9 . . ?
N1 C2 H2 126.3 . . ?
C3 C2 N1 107.4(16) . . ?
C3 C2 H2 126.3 . . ?
N4 C13 C14 113.2(16) . . ?
N4 C13 H13A 108.9 . . ?
N4 C13 H13B 108.9 . . ?
C14 C13 H13A 108.9 . . ?
C14 C13 H13B 108.9 . . ?
H13A C13 H13B 107.7 . . ?
C4 N2 C3 108.8(17) . . ?
C4 N2 C5 128.3(15) . . ?
C3 N2 C5 119.9(14) . . ?
N3 C12 H12 124.5 . . ?
N4 C12 N3 111.0(15) . . ?
N4 C12 H12 124.5 . . ?
N1 C1 H1A 109.5 . . ?
N1 C1 H1B 109.5 . . ?
N1 C1 H1C 109.5 . . ?
H1A C1 H1B 109.5 . . ?
H1A C1 H1C 109.5 . . ?
H1B C1 H1C 109.5 . . ?
H8A C8 H8B 109.5 . . ?
H8A C8 H8C 109.5 . . ?
H8B C8 H8C 109.5 . . ?
C7 C8 H8A 109.5 . . ?
C7 C8 H8B 109.5 . . ?
C7 C8 H8C 109.5 . . ?
N2 C5 H5A 114.6 . . ?
N2 C5 H5B 114.6 . . ?
H5A C5 H5B 111.7 . . ?
C6 C5 N2 84.3(17) . . ?
C6 C5 H5A 114.6 . . ?
C6 C5 H5B 114.6 . . ?
C14 C15 H15A 108.5 . . ?
C14 C15 H15B 108.5 . . ?
H15A C15 H15B 107.5 . . ?
C16 C15 C14 115.0(17) . . ?
C16 C15 H15A 108.5 . . ?
C16 C15 H15B 108.5 . . ?
C5 C6 H6A 114.1 . . ?
C5 C6 H6B 114.1 . . ?
C5 C6 C7 87.1(19) . . ?
H6A C6 H6B 111.3 . . ?
C7 C6 H6A 114.1 . . ?
C7 C6 H6B 114.1 . . ?
C15 C16 H16A 109.5 . . ?
C15 C16 H16B 109.5 . . ?
C15 C16 H16C 109.5 . . ?
H16A C16 H16B 109.5 . . ?
H16A C16 H16C 109.5 . . ?
H16B C16 H16C 109.5 . . ?
C8 C7 C6 123.4(19) . . ?
C8 C7 H7A 106.5 . . ?
C8 C7 H7B 106.5 . . ?
C6 C7 H7A 106.5 . . ?
C6 C7 H7B 106.5 . . ?
H7A C7 H7B 106.5 . . ?

loop_
_geom_bond_atom_site_label_1
_geom_bond_atom_site_label_2
_geom_bond_distance
_geom_bond_site_symmetry_2
_geom_bond_publ_flag
Se1 Cl1 2.488(6) . ?
Se1 Cl2 2.522(6) . ?
Se1 Cl4 2.428(6) . ?
Se1 Cl3 2.458(6) . ?
Se1 O1 1.730(7) . ?
N1 C4 1.34(2) . ?
N1 C2 1.35(2) . ?
N1 C1 1.46(2) . ?
N3 C10 1.362(17) . ?
N3 C9 1.390(18) . ?
N3 C12 1.36(2) . ?
N4 C11 1.38(2) . ?
N4 C13 1.45(2) . ?
N4 C12 1.28(2) . ?
C4 H4 0.9400 . ?
C4 N2 1.27(2) . ?
C3 H3 0.9400 . ?
C3 C2 1.32(2) . ?
C3 N2 1.380(19) . ?
C10 H10 0.9400 . ?
C10 C11 1.35(2) . ?
C11 H11 0.9400 . ?
C9 H9A 0.9700 . ?
C9 H9B 0.9700 . ?
C9 H9C 0.9700 . ?
C14 H14A 0.9800 . ?
C14 H14B 0.9800 . ?
C14 C13 1.48(2) . ?
C14 C15 1.54(2) . ?
C2 H2 0.9400 . ?
C13 H13A 0.9800 . ?
C13 H13B 0.9800 . ?
N2 C5 1.77(2) . ?
C12 H12 0.9400 . ?
C1 H1A 0.9700 . ?
C1 H1B 0.9700 . ?
C1 H1C 0.9700 . ?
C8 H8A 0.9700 . ?
C8 H8B 0.9700 . ?
C8 H8C 0.9700 . ?
C8 C7 1.45(2) . ?
C5 H5A 0.9800 . ?
C5 H5B 0.9800 . ?
C5 C6 1.28(3) . ?
C15 H15A 0.9800 . ?
C15 H15B 0.9800 . ?
C15 C16 1.37(2) . ?
C6 H6A 0.9800 . ?
C6 H6B 0.9800 . ?
C6 C7 1.86(3) . ?
C16 H16A 0.9700 . ?
C16 H16B 0.9700 . ?
C16 H16C 0.9700 . ?
C7 H7A 0.9800 . ?
C7 H7B 0.9800 . ?

loop_
_geom_torsion_atom_site_label_1
_geom_torsion_atom_site_label_2
_geom_torsion_atom_site_label_3
_geom_torsion_atom_site_label_4
_geom_torsion
_geom_torsion_site_symmetry_1
_geom_torsion_site_symmetry_2
_geom_torsion_site_symmetry_3
_geom_torsion_site_symmetry_4
_geom_torsion_publ_flag
N1 C4 N2 C3 1(3) . . . . ?
N1 C4 N2 C5 -158.6(18) . . . . ?
N3 C10 C11 N4 -4(2) . . . . ?
C4 N1 C2 C3 3(2) . . . . ?
C4 N2 C5 C6 -88(3) . . . . ?
C3 N2 C5 C6 114(2) . . . . ?
C10 N3 C12 N4 -4(2) . . . . ?
C11 N4 C13 C14 92(2) . . . . ?
C11 N4 C12 N3 2(2) . . . . ?
C9 N3 C10 C11 177.1(19) . . . . ?
C9 N3 C12 N4 -176(2) . . . . ?
C2 N1 C4 N2 -3(3) . . . . ?
C2 C3 N2 C4 1(2) . . . . ?
C2 C3 N2 C5 162.6(16) . . . . ?
C13 N4 C11 C10 -175.3(18) . . . . ?
C13 N4 C12 N3 178(2) . . . . ?
C13 C14 C15 C16 -68(2) . . . . ?
N2 C3 C2 N1 -2(2) . . . . ?
N2 C5 C6 C7 -175.1(13) . . . . ?
C12 N3 C10 C11 5(2) . . . . ?
C12 N4 C11 C10 1(2) . . . . ?
C12 N4 C13 C14 -84(3) . . . . ?
C1 N1 C4 N2 -178(2) . . . . ?
C1 N1 C2 C3 178(2) . . . . ?
C5 C6 C7 C8 -63(3) . . . . ?
C15 C14 C13 N4 -174.6(15) . . . . ?

loop_
_twin_individual_id
_twin_individual_mass_fraction_refined
1 0.60(3)
2 0.40(3)
